data_2106900
loop_
_publ_author_name
'Dent Glasser, L.S.'
'Jamieson, P.B.'

_publ_section_title
;
 Sodium silicate hydrates. V. The crystal structure of Na2 O Si O2 (H2 O)
;
_journal_name_full 'Acta Crystallographica B (24,1968-38,1982)'
_journal_page_first 705
_journal_page_last 710
_journal_volume 32
_journal_year 1976
_chemical_formula_sum 'H16 Na2 O11 Si'
_chemical_name_systematic 'Na2 (H2 Si O4) (H2 O)7'
_space_group_IT_number 14
_symmetry_space_group_name_Hall '-P 2ybc'
_symmetry_space_group_name_H-M 'P 1 21/c 1'
_cell_angle_alpha 90
_cell_angle_beta 119.6
_cell_angle_gamma 90
_cell_formula_units_Z 4
_cell_length_a 8.96
_cell_length_b 13.54
_cell_length_c 9.99
_cell_volume 1053.802
_citation_journal_id_ASTM ACBCAR
_cod_data_source_file DentGlasser_ACBCAR_1976_1019.cif
_cod_data_source_block H16Na2O11Si1
_cod_original_formula_sum 'H16 Na2 O11 Si1'
_cod_database_code 2106900

loop_
_symmetry_equiv_pos_as_xyz
x,y,z
-x,y+1/2,-z+1/2
-x,-y,-z
x,-y-1/2,z-1/2

loop_
_atom_site_label
_atom_site_type_symbol
_atom_site_fract_x
_atom_site_fract_y
_atom_site_fract_z
_atom_site_occupancy
_atom_site_U_iso_or_equiv
O8 O-2 0.1366 0.1692 0.5434 1 0.0
O11 O-2 0.8382 0.1619 0.9487 1 0.0
H1 H+1 0.92 0.05 0.71 1 0.0
O4 O-2 0.5447 0.1394 0.4926 1 0.0
O9 O-2 0.5205 0.1992 0.1532 1 0.0
H8 H+1 0.13 0.08 0.07 1 0.0
H6 H+1 0.63 0.08 0.89 1 0.0
H7 H+1 0.2 0.03 0.13 1 0.0
O7 O-2 0.1909 0.0884 0.1317 1 0.0
O10 O-2 0.8531 0.0442 0.2052 1 0.0
H16 H+1 0.84 0.13 0.87 1 0.0
O1 O-2 0.6502 -0.032 0.4397 1 0.0
O6 O-2 0.5025 0.0783 0.8552 1 0.0
H13 H+1 0.83 0.08 0.27 1 0.0
H5 H+1 0.46 0.03 0.76 1 0.0
H11 H+1 0.64 0.17 0.25 1 0.0
Na2 Na+1 0.3443 0.0742 0.9893 1 0.0
H12 H+1 0.52 0.26 0.13 1 0.0
H4 H+1 0.15 0.26 0.92 1 0.0
O2 O-2 0.7905 0.1392 0.4168 1 0.0
Si1 Si+4 0.7073 0.0779 0.5014 1 0.0
O5 O-2 0.1594 0.2093 0.8458 1 0.0
H15 H+1 0.82 0.23 0.95 1 0.0
Na1 Na+1 0.3447 0.2372 0.2618 1 0.0
H10 H+1 0.04 0.16 0.51 1 0.0
H14 H+1 0.85 0.11 0.15 1 0.0
H2 H+1 0.46 0.1 0.49 1 0.0
H9 H+1 0.21 0.11 0.55 1 0.0
O3 O-2 0.8496 0.0751 0.6916 1 0.0
H3 H+1 0.08 0.16 0.79 1 0.0
